data_7229432
loop_
_publ_author_name
'Goswami, Soumyabrata'
'Tripuramallu, Bharat Kumar'
'Goldberg, Israel'

_publ_section_title
;
 New meso-substituted trans-A2B2 porphyrins: Synthesis and structure of
 their metal-mediated supramolecular assemblies&#x2020;
;
_journal_name_full CrystEngComm
_journal_paper_doi 10.1039/C7CE01642E
_journal_year 2017
_chemical_formula_moiety 'C62 H34 N6 Zn'
_chemical_formula_sum 'C62 H34 N6 Zn'
_chemical_formula_weight 928.32
_chemical_properties_physical Air-sensitive,Moisture-sensitive
_space_group_crystal_system monoclinic
_space_group_IT_number 14
_space_group_name_Hall '-P 2yn'
_space_group_name_H-M_alt 'P 1 21/n 1'
_symmetry_space_group_name_Hall '-P 2yn'
_symmetry_space_group_name_H-M 'P 1 21/n 1'
_atom_sites_solution_hydrogens geom
_atom_sites_solution_primary direct
_atom_sites_solution_secondary difmap
_audit_creation_method SHELXL-2014/7
_audit_update_record
;
2017-09-11 deposited with the CCDC.
2017-10-30 downloaded from the CCDC.
;
_cell_angle_alpha 90
_cell_angle_beta 103.288(4)
_cell_angle_gamma 90
_cell_formula_units_Z 4
_cell_length_a 16.8049(16)
_cell_length_b 13.6450(11)
_cell_length_c 21.4125(17)
_cell_measurement_reflns_used 4344
_cell_measurement_temperature 110(2)
_cell_measurement_theta_max 23.3
_cell_measurement_theta_min 1.78
_cell_volume 4778.5(7)
_computing_cell_refinement 'Saint, Bruker-AXS'
_computing_data_collection 'Apex2, Bruker-AXS'
_computing_data_reduction 'Saint, Bruker-AXS'
_computing_structure_refinement 'SHELXL-2014/7 (Sheldrick, 2015)'
_computing_structure_solution 'SHELXT-2014 (Sheldrick, 2015)'
_diffrn_ambient_temperature 110(2)
_diffrn_detector_area_resol_mean 1.75
_diffrn_measured_fraction_theta_full 0.995
_diffrn_measured_fraction_theta_max 0.995
_diffrn_measurement_device_type 'ApexDuo, Bruker-AXS'
_diffrn_measurement_method '1 deg. \f and \w scans'
_diffrn_radiation_type MoK\a
_diffrn_radiation_wavelength 0.71073
_diffrn_reflns_av_R_equivalents 0.0995
_diffrn_reflns_av_unetI/netI 0.1215
_diffrn_reflns_Laue_measured_fraction_full 0.995
_diffrn_reflns_Laue_measured_fraction_max 0.995
_diffrn_reflns_limit_h_max 18
_diffrn_reflns_limit_h_min -17
_diffrn_reflns_limit_k_max 14
_diffrn_reflns_limit_k_min -15
_diffrn_reflns_limit_l_max 23
_diffrn_reflns_limit_l_min -22
_diffrn_reflns_number 23117
_diffrn_reflns_point_group_measured_fraction_full 0.995
_diffrn_reflns_point_group_measured_fraction_max 0.995
_diffrn_reflns_theta_full 23.314
_diffrn_reflns_theta_max 23.314
_diffrn_reflns_theta_min 1.784
_diffrn_source 'ImuS micro-focus'
_exptl_absorpt_coefficient_mu 0.562
_exptl_absorpt_correction_T_max 0.956
_exptl_absorpt_correction_T_min 0.925
_exptl_absorpt_correction_type multi-scan
_exptl_absorpt_process_details 'Sadabs, Bruker-AXS'
_exptl_crystal_colour red
_exptl_crystal_density_diffrn 1.290
_exptl_crystal_description plate
_exptl_crystal_F_000 1912
_exptl_crystal_size_max 0.140
_exptl_crystal_size_mid 0.100
_exptl_crystal_size_min 0.080
_refine_diff_density_max 0.849
_refine_diff_density_min -0.732
_refine_diff_density_rms 0.078
_refine_ls_extinction_method none
_refine_ls_goodness_of_fit_ref 1.055
_refine_ls_hydrogen_treatment constr
_refine_ls_matrix_type full
_refine_ls_number_parameters 622
_refine_ls_number_reflns 6885
_refine_ls_number_restraints 0
_refine_ls_restrained_S_all 1.055
_refine_ls_R_factor_all 0.1342
_refine_ls_R_factor_gt 0.0764
_refine_ls_shift/su_max 0.002
_refine_ls_shift/su_mean 0.000
_refine_ls_structure_factor_coef Fsqd
_refine_ls_weighting_details 'w=1/[\s^2^(Fo^2^)+(0.0763P)^2^+3.5991P] where P=(Fo^2^+2Fc^2^)/3'
_refine_ls_weighting_scheme calc
_refine_ls_wR_factor_gt 0.1517
_refine_ls_wR_factor_ref 0.1741
_reflns_Friedel_coverage 0.000
_reflns_number_gt 4344
_reflns_number_total 6885
_reflns_threshold_expression 'I > 2\s(I)'
_cod_data_source_file c7ce01642e2.cif
_cod_data_source_block gs29_sq
_cod_database_code 7229432
_shelx_shelxl_version_number 2014/7
_shelx_space_group_comment
;
The symmetry employed for this shelxl refinement is uniquely defined
by the following loop, which should always be used as a source of
symmetry information in preference to the above space-group names.
They are only intended as comments.
;
_shelx_estimated_absorpt_t_min 0.925
_shelx_estimated_absorpt_t_max 0.956
_platon_squeeze_void_probe_radius 1.20

loop_
_space_group_symop_operation_xyz
'x, y, z'
'-x+1/2, y+1/2, -z+1/2'
'-x, -y, -z'
'x-1/2, -y-1/2, z-1/2'

loop_
_atom_site_label
_atom_site_type_symbol
_atom_site_fract_x
_atom_site_fract_y
_atom_site_fract_z
_atom_site_U_iso_or_equiv
_atom_site_adp_type
_atom_site_occupancy
_atom_site_site_symmetry_order
_atom_site_calc_flag
_atom_site_refinement_flags_posn
_atom_site_refinement_flags_adp
Zn1 Zn 0.34267(4) 0.36816(5) 0.41478(3) 0.0215(2) Uani 1 1 d . .
N1 N 0.3967(3) 0.4814(3) 0.3764(2) 0.0214(12) Uani 1 1 d . .
N2 N 0.2338(3) 0.4461(3) 0.3910(2) 0.0203(11) Uani 1 1 d . .
N3 N 0.2929(3) 0.2835(3) 0.4762(2) 0.0237(12) Uani 1 1 d . .
N4 N 0.1846(3) 0.7696(3) 0.1655(2) 0.0216(12) Uani 1 1 d . .
N5 N 0.4567(3) 0.3244(3) 0.4666(2) 0.0242(12) Uani 1 1 d . .
N6 N 0.5104(4) -0.0374(5) 0.6657(3) 0.0472(16) Uani 1 1 d . .
C1 C 0.2415(3) 0.6411(4) 0.2673(2) 0.0203(14) Uani 1 1 d . .
C2 C 0.3580(4) 0.5517(4) 0.3346(3) 0.0228(14) Uani 1 1 d . .
C3 C 0.4780(4) 0.4862(4) 0.3755(3) 0.0247(15) Uani 1 1 d . .
C4 C 0.0141(4) 0.2514(4) 0.4164(2) 0.0227(14) Uani 1 1 d . .
C5 C 0.2160(4) 0.5198(4) 0.3475(2) 0.0205(14) Uani 1 1 d . .
C6 C 0.3321(4) 0.2137(4) 0.5184(2) 0.0221(14) Uani 1 1 d . .
C7 C 0.1597(4) 0.4183(4) 0.4031(3) 0.0280(15) Uani 1 1 d . .
C8 C 0.5298(4) 0.3554(4) 0.4554(2) 0.0255(15) Uani 1 1 d . .
C9 C 0.2735(4) 0.5693(4) 0.3203(2) 0.0201(14) Uani 1 1 d . .
C10 C 0.2114(4) 0.2788(5) 0.4778(3) 0.0301(16) Uani 1 1 d . .
C11 C -0.0649(4) 0.2329(4) 0.4270(3) 0.0284(15) Uani 1 1 d . .
C12 C 0.4748(4) 0.2524(4) 0.5107(3) 0.0262(15) Uani 1 1 d . .
C13 C 0.4164(4) 0.6023(5) 0.3067(3) 0.0321(16) Uani 1 1 d . .
H13 H 0.4050 0.6543 0.2764 0.038 Uiso 1 1 calc R U
C14 C 0.1300(4) 0.5410(4) 0.3334(3) 0.0276(15) Uani 1 1 d . .
H14 H 0.1025 0.5903 0.3052 0.033 Uiso 1 1 calc R U
C15 C 0.4900(4) 0.5624(5) 0.3314(3) 0.0335(16) Uani 1 1 d . .
H15 H 0.5405 0.5807 0.3218 0.040 Uiso 1 1 calc R U
C16 C 0.5624(4) 0.2372(4) 0.5294(3) 0.0291(15) Uani 1 1 d . .
H16 H 0.5904 0.1909 0.5597 0.035 Uiso 1 1 calc R U
C17 C 0.2733(4) 0.1622(4) 0.5459(3) 0.0331(17) Uani 1 1 d . .
H17 H 0.2845 0.1098 0.5759 0.040 Uiso 1 1 calc R U
C18 C 0.7216(4) 0.3809(5) 0.3343(3) 0.0372(17) Uani 1 1 d . .
C19 C 0.6427(4) 0.3742(5) 0.3493(3) 0.0293(15) Uani 1 1 d . .
C20 C 0.6239(4) 0.4345(5) 0.3964(3) 0.0330(16) Uani 1 1 d . .
C21 C 0.5401(4) 0.4264(4) 0.4105(3) 0.0276(15) Uani 1 1 d . .
C22 C 0.1495(4) 0.3405(4) 0.4436(3) 0.0297(16) Uani 1 1 d . .
C23 C 0.4171(4) 0.1967(4) 0.5347(3) 0.0277(15) Uani 1 1 d . .
C24 C 0.0404(4) 0.1954(5) 0.3671(3) 0.0363(17) Uani 1 1 d . .
H24 H 0.0926 0.2074 0.3586 0.044 Uiso 1 1 calc R U
C25 C -0.0093(4) 0.1260(5) 0.3330(3) 0.0367(17) Uani 1 1 d . .
H25 H 0.0089 0.0902 0.3009 0.044 Uiso 1 1 calc R U
C26 C 0.4485(4) 0.1150(4) 0.5798(3) 0.0248(15) Uani 1 1 d . .
C27 C 0.0958(4) 0.4779(5) 0.3677(3) 0.0313(16) Uani 1 1 d . .
H27 H 0.0395 0.4739 0.3682 0.038 Uiso 1 1 calc R U
C28 C -0.1949(4) 0.1413(5) 0.4036(3) 0.0356(17) Uani 1 1 d . .
C29 C 0.0633(4) 0.3213(5) 0.4520(3) 0.0327(16) Uani 1 1 d . .
C30 C 0.1994(4) 0.2024(5) 0.5211(3) 0.0355(17) Uani 1 1 d . .
H30 H 0.1489 0.1838 0.5304 0.043 Uiso 1 1 calc R U
C31 C 0.4343(4) 0.0189(5) 0.5634(3) 0.0347(17) Uani 1 1 d . .
H31 H 0.4026 0.0021 0.5220 0.042 Uiso 1 1 calc R U
C32 C 0.5964(4) 0.3015(5) 0.4956(3) 0.0350(16) Uani 1 1 d . .
H32 H 0.6531 0.3098 0.4977 0.042 Uiso 1 1 calc R U
C33 C -0.0936(4) 0.2868(5) 0.4744(3) 0.0399(18) Uani 1 1 d . .
C34 C 0.7781(4) 0.4494(6) 0.3677(3) 0.048(2) Uani 1 1 d . .
C35 C 0.4663(4) -0.0548(5) 0.6071(3) 0.0439(18) Uani 1 1 d . .
H35 H 0.4559 -0.1211 0.5942 0.053 Uiso 1 1 calc R U
C36 C 0.4962(4) 0.1344(5) 0.6409(3) 0.0385(17) Uani 1 1 d . .
H36 H 0.5089 0.2000 0.6546 0.046 Uiso 1 1 calc R U
C37 C -0.1157(4) 0.1601(5) 0.3909(3) 0.0333(17) Uani 1 1 d . .
C38 C 0.2072(5) 0.8004(5) 0.2248(3) 0.049(2) Uani 1 1 d . .
H38 H 0.2033 0.8685 0.2326 0.059 Uiso 1 1 calc R U
C39 C -0.0885(4) 0.1055(5) 0.3441(3) 0.0402(18) Uani 1 1 d . .
C40 C 0.6809(4) 0.5002(6) 0.4283(3) 0.052(2) Uani 1 1 d . .
H40 H 0.6680 0.5414 0.4604 0.063 Uiso 1 1 calc R U
C41 C -0.2203(4) 0.1976(5) 0.4518(3) 0.0445(19) Uani 1 1 d . .
H41 H -0.2726 0.1856 0.4600 0.053 Uiso 1 1 calc R U
C42 C 0.1877(4) 0.6751(5) 0.1561(3) 0.0424(19) Uani 1 1 d . .
H42 H 0.1699 0.6507 0.1137 0.051 Uiso 1 1 calc R U
C43 C 0.0336(4) 0.3751(5) 0.4965(3) 0.0445(18) Uani 1 1 d . .
H43 H 0.0665 0.4258 0.5195 0.053 Uiso 1 1 calc R U
C44 C 0.2364(5) 0.7396(5) 0.2767(3) 0.052(2) Uani 1 1 d . .
H44 H 0.2528 0.7663 0.3187 0.063 Uiso 1 1 calc R U
C45 C 0.7409(5) 0.3205(6) 0.2863(3) 0.0459(19) Uani 1 1 d . .
C46 C -0.1729(4) 0.2662(5) 0.4854(3) 0.0465(19) Uani 1 1 d . .
H46 H -0.1918 0.3020 0.5172 0.056 Uiso 1 1 calc R U
C47 C 0.5248(4) 0.0569(6) 0.6812(3) 0.0471(19) Uani 1 1 d . .
H47 H 0.5568 0.0715 0.7227 0.056 Uiso 1 1 calc R U
C48 C 0.2158(5) 0.6095(5) 0.2051(3) 0.045(2) Uani 1 1 d . .
H48 H 0.2173 0.5416 0.1957 0.054 Uiso 1 1 calc R U
C49 C 0.8582(4) 0.4555(7) 0.3508(4) 0.065(2) Uani 1 1 d . .
H49 H 0.8985 0.5001 0.3727 0.078 Uiso 1 1 calc R U
C50 C 0.8192(5) 0.3301(6) 0.2699(4) 0.057(2) Uani 1 1 d . .
C51 C -0.0426(4) 0.3573(5) 0.5084(3) 0.0448(19) Uani 1 1 d . .
H51 H -0.0601 0.3942 0.5404 0.054 Uiso 1 1 calc R U
C52 C 0.5881(5) 0.3022(5) 0.3153(3) 0.0439(19) Uani 1 1 d . .
H52 H 0.5363 0.2935 0.3252 0.053 Uiso 1 1 calc R U
C53 C 0.8740(5) 0.3982(7) 0.3048(4) 0.066(3) Uani 1 1 d . .
H53 H 0.9261 0.4041 0.2950 0.079 Uiso 1 1 calc R U
C54 C 0.7573(5) 0.5069(6) 0.4140(3) 0.062(2) Uani 1 1 d . .
H54 H 0.7961 0.5524 0.4368 0.075 Uiso 1 1 calc R U
C55 C 0.6851(6) 0.2546(6) 0.2519(4) 0.066(2) Uani 1 1 d . .
C56 C 0.6083(5) 0.2456(6) 0.2690(4) 0.068(2) Uani 1 1 d . .
H56 H 0.5700 0.1986 0.2473 0.081 Uiso 1 1 calc R U
C57 C -0.2424(5) 0.0701(6) 0.3691(3) 0.056(2) Uani 1 1 d . .
H57 H -0.2955 0.0579 0.3758 0.068 Uiso 1 1 calc R U
C58 C -0.1380(5) 0.0331(6) 0.3117(3) 0.065(3) Uani 1 1 d . .
H58 H -0.1201 -0.0051 0.2804 0.078 Uiso 1 1 calc R U
C59 C 0.8371(6) 0.2727(7) 0.2229(4) 0.074(3) Uani 1 1 d . .
H59 H 0.8896 0.2774 0.2136 0.089 Uiso 1 1 calc R U
C60 C -0.2138(6) 0.0157(7) 0.3244(4) 0.080(3) Uani 1 1 d . .
H60 H -0.2472 -0.0351 0.3018 0.097 Uiso 1 1 calc R U
C61 C 0.7814(8) 0.2089(8) 0.1889(5) 0.100(4) Uani 1 1 d . .
H61 H 0.7950 0.1711 0.1555 0.120 Uiso 1 1 calc R U
C62 C 0.7047(7) 0.1982(7) 0.2024(5) 0.095(3) Uani 1 1 d . .
H62 H 0.6661 0.1535 0.1786 0.114 Uiso 1 1 calc R U

loop_
_atom_site_aniso_label
_atom_site_aniso_U_11
_atom_site_aniso_U_22
_atom_site_aniso_U_33
_atom_site_aniso_U_23
_atom_site_aniso_U_13
_atom_site_aniso_U_12
Zn1 0.0242(4) 0.0224(4) 0.0193(4) 0.0002(3) 0.0079(3) -0.0042(3)
N1 0.023(3) 0.022(3) 0.021(3) 0.003(2) 0.010(2) -0.005(2)
N2 0.022(3) 0.020(3) 0.020(2) 0.002(2) 0.007(2) -0.003(2)
N3 0.028(3) 0.020(3) 0.026(3) 0.003(2) 0.011(2) -0.007(2)
N4 0.029(3) 0.020(3) 0.017(3) 0.007(2) 0.006(2) 0.003(2)
N5 0.027(3) 0.022(3) 0.027(3) 0.005(2) 0.013(2) -0.005(2)
N6 0.044(4) 0.050(5) 0.049(4) 0.018(3) 0.014(3) 0.007(3)
C1 0.020(3) 0.023(4) 0.020(3) -0.002(3) 0.008(3) -0.002(3)
C2 0.028(4) 0.022(4) 0.022(3) 0.000(3) 0.011(3) -0.009(3)
C3 0.029(4) 0.021(4) 0.027(3) 0.004(3) 0.012(3) -0.003(3)
C4 0.028(4) 0.018(3) 0.020(3) 0.001(3) 0.000(3) -0.001(3)
C5 0.020(4) 0.021(4) 0.020(3) -0.004(3) 0.004(3) 0.000(3)
C6 0.026(4) 0.023(4) 0.020(3) -0.004(3) 0.012(3) -0.007(3)
C7 0.035(4) 0.024(4) 0.024(3) 0.001(3) 0.004(3) -0.007(3)
C8 0.037(4) 0.026(4) 0.016(3) 0.004(3) 0.012(3) -0.005(3)
C9 0.023(4) 0.020(3) 0.016(3) -0.005(3) 0.001(3) -0.002(3)
C10 0.028(4) 0.037(4) 0.026(3) 0.009(3) 0.008(3) -0.005(3)
C11 0.025(4) 0.030(4) 0.032(3) 0.006(3) 0.010(3) -0.002(3)
C12 0.024(4) 0.028(4) 0.028(3) 0.004(3) 0.009(3) 0.002(3)
C13 0.037(5) 0.030(4) 0.030(3) 0.011(3) 0.008(3) -0.007(3)
C14 0.034(4) 0.027(4) 0.021(3) 0.005(3) 0.006(3) 0.003(3)
C15 0.032(4) 0.039(4) 0.031(4) 0.006(3) 0.012(3) -0.005(3)
C16 0.027(4) 0.032(4) 0.029(3) 0.006(3) 0.010(3) 0.009(3)
C17 0.036(5) 0.032(4) 0.029(3) 0.014(3) 0.002(3) -0.005(3)
C18 0.031(4) 0.046(5) 0.035(4) 0.013(4) 0.009(3) 0.000(4)
C19 0.030(4) 0.032(4) 0.024(3) 0.008(3) 0.004(3) 0.003(3)
C20 0.028(4) 0.043(4) 0.027(3) 0.005(3) 0.004(3) -0.006(3)
C21 0.021(4) 0.034(4) 0.028(3) 0.000(3) 0.006(3) -0.007(3)
C22 0.018(4) 0.038(4) 0.034(4) -0.004(3) 0.007(3) -0.004(3)
C23 0.031(4) 0.031(4) 0.022(3) -0.004(3) 0.008(3) -0.003(3)
C24 0.037(5) 0.036(4) 0.037(4) -0.001(3) 0.011(3) -0.003(3)
C25 0.048(5) 0.037(4) 0.032(3) -0.010(3) 0.022(3) -0.012(4)
C26 0.025(4) 0.023(4) 0.030(3) 0.001(3) 0.013(3) 0.002(3)
C27 0.019(4) 0.044(4) 0.031(3) 0.004(3) 0.007(3) -0.001(3)
C28 0.023(4) 0.034(4) 0.048(4) 0.013(4) 0.006(3) -0.008(3)
C29 0.038(5) 0.031(4) 0.032(4) 0.000(3) 0.014(3) 0.000(3)
C30 0.031(4) 0.039(4) 0.039(4) 0.005(3) 0.013(3) -0.004(3)
C31 0.032(4) 0.036(4) 0.033(4) 0.006(4) 0.002(3) 0.001(3)
C32 0.027(4) 0.048(4) 0.030(4) 0.007(3) 0.007(3) 0.002(3)
C33 0.031(5) 0.030(4) 0.062(5) -0.002(4) 0.016(4) 0.003(3)
C34 0.032(5) 0.080(6) 0.033(4) 0.011(4) 0.009(3) -0.002(4)
C35 0.033(5) 0.036(4) 0.064(5) 0.005(4) 0.014(4) -0.003(3)
C36 0.041(5) 0.040(4) 0.036(4) 0.003(4) 0.012(3) 0.003(4)
C37 0.035(4) 0.033(4) 0.033(4) 0.009(3) 0.008(3) -0.001(3)
C38 0.107(7) 0.024(4) 0.018(4) 0.008(3) 0.018(4) 0.027(4)
C39 0.052(5) 0.039(5) 0.030(4) -0.002(3) 0.010(3) -0.008(4)
C40 0.039(5) 0.077(6) 0.046(4) -0.024(4) 0.021(4) -0.018(4)
C41 0.027(5) 0.042(5) 0.065(5) 0.004(4) 0.013(4) -0.003(4)
C42 0.071(6) 0.026(4) 0.024(4) -0.003(3) 0.000(3) -0.007(4)
C43 0.029(4) 0.056(5) 0.054(4) -0.014(4) 0.023(4) -0.006(4)
C44 0.102(7) 0.029(5) 0.025(4) -0.011(4) 0.012(4) 0.012(4)
C45 0.052(6) 0.046(5) 0.047(5) 0.016(4) 0.027(4) 0.014(4)
C46 0.035(5) 0.038(5) 0.076(5) -0.004(4) 0.033(4) 0.005(4)
C47 0.053(5) 0.051(6) 0.037(4) 0.009(4) 0.011(4) 0.007(4)
C48 0.082(6) 0.017(4) 0.033(4) -0.005(3) 0.007(4) -0.004(4)
C49 0.027(5) 0.115(8) 0.057(5) 0.008(5) 0.016(4) -0.004(5)
C50 0.059(6) 0.070(6) 0.048(5) 0.017(5) 0.027(5) 0.025(5)
C51 0.040(5) 0.044(5) 0.059(5) -0.021(4) 0.030(4) -0.004(4)
C52 0.060(5) 0.033(4) 0.045(4) -0.003(4) 0.026(4) -0.006(4)
C53 0.044(6) 0.112(8) 0.048(5) 0.020(5) 0.022(4) 0.011(5)
C54 0.033(5) 0.106(7) 0.051(5) -0.023(5) 0.013(4) -0.031(5)
C55 0.097(8) 0.052(5) 0.061(5) -0.001(5) 0.046(5) -0.006(5)
C56 0.087(7) 0.050(5) 0.082(6) -0.015(5) 0.053(5) -0.020(5)
C57 0.053(6) 0.059(6) 0.058(5) 0.000(5) 0.015(4) -0.017(4)
C58 0.062(6) 0.087(7) 0.053(5) -0.032(5) 0.028(4) -0.044(5)
C59 0.089(8) 0.068(7) 0.083(7) 0.026(6) 0.055(6) 0.034(6)
C60 0.081(8) 0.095(7) 0.070(6) -0.036(6) 0.027(5) -0.052(6)
C61 0.154(12) 0.074(8) 0.103(8) 0.000(7) 0.094(8) 0.011(8)
C62 0.122(10) 0.085(7) 0.107(7) -0.037(6) 0.086(7) -0.013(7)

loop_
_atom_type_symbol
_atom_type_description
_atom_type_scat_dispersion_real
_atom_type_scat_dispersion_imag
_atom_type_scat_source
C C 0.0033 0.0016 'International Tables Vol C Tables 4.2.6.8 and 6.1.1.4'
H H 0.0000 0.0000 'International Tables Vol C Tables 4.2.6.8 and 6.1.1.4'
N N 0.0061 0.0033 'International Tables Vol C Tables 4.2.6.8 and 6.1.1.4'
Zn Zn 0.2839 1.4301 'International Tables Vol C Tables 4.2.6.8 and 6.1.1.4'

loop_
_geom_angle_atom_site_label_1
_geom_angle_atom_site_label_2
_geom_angle_atom_site_label_3
_geom_angle
_geom_angle_site_symmetry_3
N1 Zn1 N3 162.71(17) .
N1 Zn1 N5 89.52(18) .
N3 Zn1 N5 87.58(18) .
N1 Zn1 N2 87.85(18) .
N3 Zn1 N2 88.82(18) .
N5 Zn1 N2 159.17(17) .
N1 Zn1 N4 100.51(17) 2_545
N3 Zn1 N4 96.72(18) 2_545
N5 Zn1 N4 104.45(18) 2_545
N2 Zn1 N4 96.34(17) 2_545
C3 N1 C2 106.4(4) .
C3 N1 Zn1 125.0(4) .
C2 N1 Zn1 126.8(4) .
C5 N2 C7 105.5(5) .
C5 N2 Zn1 126.3(4) .
C7 N2 Zn1 126.4(4) .
C6 N3 C10 106.3(5) .
C6 N3 Zn1 127.1(4) .
C10 N3 Zn1 126.3(4) .
C38 N4 C42 116.9(5) .
C38 N4 Zn1 122.5(4) 2
C42 N4 Zn1 120.2(4) 2
C12 N5 C8 106.3(5) .
C12 N5 Zn1 128.2(4) .
C8 N5 Zn1 125.0(4) .
C35 N6 C47 116.0(6) .
C44 C1 C48 115.8(6) .
C44 C1 C9 123.7(5) .
C48 C1 C9 120.5(5) .
N1 C2 C9 124.6(5) .
N1 C2 C13 109.9(5) .
C9 C2 C13 125.5(5) .
N1 C3 C21 126.0(5) .
N1 C3 C15 109.4(5) .
C21 C3 C15 124.6(6) .
C29 C4 C11 120.0(5) .
C29 C4 C24 121.6(6) .
C11 C4 C24 118.4(5) .
N2 C5 C9 125.1(5) .
N2 C5 C14 110.3(5) .
C9 C5 C14 124.6(5) .
N3 C6 C23 125.7(5) .
N3 C6 C17 109.7(5) .
C23 C6 C17 124.6(5) .
N2 C7 C22 124.5(6) .
N2 C7 C27 110.2(5) .
C22 C7 C27 125.3(6) .
N5 C8 C21 126.1(6) .
N5 C8 C32 110.0(5) .
C21 C8 C32 123.9(6) .
C2 C9 C5 125.7(5) .
C2 C9 C1 116.5(5) .
C5 C9 C1 117.6(5) .
N3 C10 C22 125.4(5) .
N3 C10 C30 109.7(5) .
C22 C10 C30 124.9(6) .
C37 C11 C4 120.3(5) .
C37 C11 C33 119.4(6) .
C4 C11 C33 120.3(6) .
N5 C12 C23 125.5(6) .
N5 C12 C16 110.4(5) .
C23 C12 C16 124.0(5) .
C15 C13 C2 107.2(5) .
C15 C13 H13 126.4 .
C2 C13 H13 126.4 .
C27 C14 C5 107.0(5) .
C27 C14 H14 126.5 .
C5 C14 H14 126.5 .
C13 C15 C3 107.0(6) .
C13 C15 H15 126.5 .
C3 C15 H15 126.5 .
C32 C16 C12 106.8(5) .
C32 C16 H16 126.6 .
C12 C16 H16 126.6 .
C30 C17 C6 107.1(5) .
C30 C17 H17 126.5 .
C6 C17 H17 126.5 .
C34 C18 C45 121.2(7) .
C34 C18 C19 118.6(6) .
C45 C18 C19 120.3(6) .
C20 C19 C52 123.5(6) .
C20 C19 C18 119.9(6) .
C52 C19 C18 116.6(6) .
C40 C20 C19 119.8(6) .
C40 C20 C21 121.6(6) .
C19 C20 C21 118.5(6) .
C3 C21 C8 125.1(6) .
C3 C21 C20 117.7(5) .
C8 C21 C20 117.1(5) .
C10 C22 C7 126.4(6) .
C10 C22 C29 116.5(5) .
C7 C22 C29 117.2(5) .
C6 C23 C12 124.1(5) .
C6 C23 C26 118.1(5) .
C12 C23 C26 117.8(5) .
C25 C24 C4 120.2(6) .
C25 C24 H24 119.9 .
C4 C24 H24 119.9 .
C24 C25 C39 121.8(6) .
C24 C25 H25 119.1 .
C39 C25 H25 119.1 .
C31 C26 C36 117.0(6) .
C31 C26 C23 122.5(5) .
C36 C26 C23 120.5(5) .
C14 C27 C7 107.1(6) .
C14 C27 H27 126.5 .
C7 C27 H27 126.5 .
C57 C28 C41 122.7(7) .
C57 C28 C37 118.5(7) .
C41 C28 C37 118.8(6) .
C4 C29 C43 119.0(6) .
C4 C29 C22 121.5(5) .
C43 C29 C22 119.5(6) .
C17 C30 C10 107.2(6) .
C17 C30 H30 126.4 .
C10 C30 H30 126.4 .
C26 C31 C35 120.1(6) .
C26 C31 H31 120.0 .
C35 C31 H31 120.0 .
C16 C32 C8 106.5(6) .
C16 C32 H32 126.8 .
C8 C32 H32 126.8 .
C51 C33 C11 117.7(6) .
C51 C33 C46 122.6(6) .
C11 C33 C46 119.7(6) .
C54 C34 C18 119.7(7) .
C54 C34 C49 122.9(7) .
C18 C34 C49 117.4(7) .
N6 C35 C31 123.6(7) .
N6 C35 H35 118.2 .
C31 C35 H35 118.2 .
C47 C36 C26 118.9(6) .
C47 C36 H36 120.6 .
C26 C36 H36 120.6 .
C39 C37 C11 120.4(6) .
C39 C37 C28 120.3(6) .
C11 C37 C28 119.3(6) .
N4 C38 C44 123.9(6) .
N4 C38 H38 118.0 .
C44 C38 H38 118.0 .
C58 C39 C37 119.0(7) .
C58 C39 C25 122.3(6) .
C37 C39 C25 118.7(6) .
C20 C40 C54 120.5(7) .
C20 C40 H40 119.8 .
C54 C40 H40 119.8 .
C46 C41 C28 122.0(7) .
C46 C41 H41 119.0 .
C28 C41 H41 119.0 .
N4 C42 C48 122.9(6) .
N4 C42 H42 118.6 .
C48 C42 H42 118.6 .
C51 C43 C29 122.0(6) .
C51 C43 H43 119.0 .
C29 C43 H43 119.0 .
C1 C44 C38 119.6(6) .
C1 C44 H44 120.2 .
C38 C44 H44 120.2 .
C55 C45 C18 121.7(7) .
C55 C45 C50 118.3(7) .
C18 C45 C50 119.9(8) .
C41 C46 C33 120.8(7) .
C41 C46 H46 119.6 .
C33 C46 H46 119.6 .
N6 C47 C36 124.5(6) .
N6 C47 H47 117.7 .
C36 C47 H47 117.7 .
C1 C48 C42 120.8(6) .
C1 C48 H48 119.6 .
C42 C48 H48 119.6 .
C53 C49 C34 119.8(8) .
C53 C49 H49 120.1 .
C34 C49 H49 120.1 .
C59 C50 C53 123.2(9) .
C59 C50 C45 119.7(9) .
C53 C50 C45 117.1(7) .
C33 C51 C43 121.0(6) .
C33 C51 H51 119.5 .
C43 C51 H51 119.5 .
C56 C52 C19 121.7(7) .
C56 C52 H52 119.1 .
C19 C52 H52 119.1 .
C49 C53 C50 124.6(8) .
C49 C53 H53 117.7 .
C50 C53 H53 117.7 .
C34 C54 C40 121.5(7) .
C34 C54 H54 119.2 .
C40 C54 H54 119.2 .
C45 C55 C62 120.5(9) .
C45 C55 C56 117.6(7) .
C62 C55 C56 121.9(9) .
C52 C56 C55 122.0(8) .
C52 C56 H56 119.0 .
C55 C56 H56 119.0 .
C28 C57 C60 120.4(8) .
C28 C57 H57 119.8 .
C60 C57 H57 119.8 .
C39 C58 C60 120.1(7) .
C39 C58 H58 119.9 .
C60 C58 H58 119.9 .
C61 C59 C50 121.5(10) .
C61 C59 H59 119.3 .
C50 C59 H59 119.3 .
C58 C60 C57 121.7(8) .
C58 C60 H60 119.1 .
C57 C60 H60 119.1 .
C59 C61 C62 120.8(9) .
C59 C61 H61 119.6 .
C62 C61 H61 119.6 .
C61 C62 C55 119.2(10) .
C61 C62 H62 120.4 .
C55 C62 H62 120.4 .

loop_
_geom_bond_atom_site_label_1
_geom_bond_atom_site_label_2
_geom_bond_distance
_geom_bond_site_symmetry_2
Zn1 N1 2.057(4) .
Zn1 N3 2.067(4) .
Zn1 N5 2.069(5) .
Zn1 N2 2.076(5) .
Zn1 N4 2.148(4) 2_545
N1 C3 1.371(7) .
N1 C2 1.370(7) .
N2 C5 1.356(7) .
N2 C7 1.382(7) .
N3 C6 1.371(7) .
N3 C10 1.378(7) .
N4 C38 1.306(7) .
N4 C42 1.308(7) .
N4 Zn1 2.148(4) 2
N5 C12 1.348(7) .
N5 C8 1.371(7) .
N6 C35 1.322(8) .
N6 C47 1.337(8) .
C1 C44 1.364(8) .
C1 C48 1.372(8) .
C1 C9 1.501(7) .
C2 C9 1.403(8) .
C2 C13 1.438(8) .
C3 C21 1.399(8) .
C3 C15 1.450(8) .
C4 C29 1.373(8) .
C4 C11 1.420(8) .
C4 C24 1.452(8) .
C5 C9 1.411(8) .
C5 C14 1.436(8) .
C6 C23 1.410(8) .
C6 C17 1.445(8) .
C7 C22 1.406(8) .
C7 C27 1.420(8) .
C8 C21 1.404(8) .
C8 C32 1.447(8) .
C10 C22 1.406(8) .
C10 C30 1.439(8) .
C11 C37 1.417(8) .
C11 C33 1.424(8) .
C12 C23 1.417(8) .
C12 C16 1.449(8) .
C13 C15 1.344(8) .
C13 H13 0.9500 .
C14 C27 1.343(8) .
C14 H14 0.9500 .
C15 H15 0.9500 .
C16 C32 1.345(8) .
C16 H16 0.9500 .
C17 C30 1.350(8) .
C17 H17 0.9500 .
C18 C34 1.405(9) .
C18 C45 1.412(9) .
C18 C19 1.438(8) .
C19 C20 1.393(8) .
C19 C52 1.424(8) .
C20 C40 1.374(9) .
C20 C21 1.510(8) .
C22 C29 1.524(8) .
C23 C26 1.491(8) .
C24 C25 1.359(8) .
C24 H24 0.9500 .
C25 C39 1.432(9) .
C25 H25 0.9500 .
C26 C31 1.365(8) .
C26 C36 1.394(8) .
C27 H27 0.9500 .
C28 C57 1.361(9) .
C28 C41 1.427(9) .
C28 C37 1.442(9) .
C29 C43 1.383(8) .
C30 H30 0.9500 .
C31 C35 1.395(8) .
C31 H31 0.9500 .
C32 H32 0.9500 .
C33 C51 1.379(9) .
C33 C46 1.434(9) .
C34 C54 1.372(10) .
C34 C49 1.475(10) .
C35 H35 0.9500 .
C36 C47 1.379(9) .
C36 H36 0.9500 .
C37 C39 1.407(9) .
C38 C44 1.385(8) .
C38 H38 0.9500 .
C39 C58 1.373(9) .
C40 C54 1.391(9) .
C40 H40 0.9500 .
C41 C46 1.329(9) .
C41 H41 0.9500 .
C42 C48 1.377(8) .
C42 H42 0.9500 .
C43 C51 1.383(8) .
C43 H43 0.9500 .
C44 H44 0.9500 .
C45 C55 1.383(10) .
C45 C50 1.443(10) .
C46 H46 0.9500 .
C47 H47 0.9500 .
C48 H48 0.9500 .
C49 C53 1.330(11) .
C49 H49 0.9500 .
C50 C59 1.363(11) .
C50 C53 1.397(11) .
C51 H51 0.9500 .
C52 C56 1.360(9) .
C52 H52 0.9500 .
C53 H53 0.9500 .
C54 H54 0.9500 .
C55 C62 1.408(10) .
C55 C56 1.425(11) .
C56 H56 0.9500 .
C57 C60 1.382(10) .
C57 H57 0.9500 .
C58 C60 1.384(10) .
C58 H58 0.9500 .
C59 C61 1.360(13) .
C59 H59 0.9500 .
C60 H60 0.9500 .
C61 C62 1.392(13) .
C61 H61 0.9500 .
C62 H62 0.9500 .

loop_
_platon_squeeze_void_nr
_platon_squeeze_void_average_x
_platon_squeeze_void_average_y
_platon_squeeze_void_average_z
_platon_squeeze_void_volume
_platon_squeeze_void_count_electrons
_platon_squeeze_void_content
1 0.000 0.000 0.500 332 85 'disordered DMF '
2 0.500 0.500 0.000 332 85 'disordered DMF '
